data_4021115
loop_
_publ_author_name
'Ken-Tsung Wong'
'Fu-Chuan Fang'
'Yi-Ming Cheng'
'Pi-Tai Chou'
'Gene-Hsiang Lee'
'Yu Wang'

_publ_section_title
;
 A New Series of Pyrimidine-Containing Linear Molecules:
 Their Elegant Crystal Structures and Intriguing Photophysical Properties
;
_journal_name_full 'Journal of Organic Chemistry'
_journal_page_first 8038
_journal_page_last 8044
_journal_paper_doi 10.1021/jo048914h
_journal_volume 69
_journal_year 2004
_chemical_formula_sum 'C22 H12 N2'
_chemical_formula_weight 304.34
_space_group_IT_number 14
_symmetry_cell_setting monoclinic
_symmetry_space_group_name_Hall '-P 2ybc'
_symmetry_space_group_name_H-M 'P 1 21/c 1'
_cell_angle_alpha 90.00
_cell_angle_beta 96.274(1)
_cell_angle_gamma 90.00
_cell_formula_units_Z 4
_cell_length_a 5.9231(2)
_cell_length_b 31.2133(13)
_cell_length_c 8.7400(4)
_cell_measurement_temperature 295(2)
_cell_volume 1606.17(11)
_diffrn_ambient_temperature 295(2)
_exptl_crystal_density_diffrn 1.259
_cod_depositor_comments
;
The following automatic conversions were performed:
'_symmetry_cell_setting' value 'Monoclinic' changed to 'monoclinic'
according to '/home/saulius/struct/CIF-dictionaries/cif_core.dic'
dictionary named 'cif_core.dic' version 2.4.1 from 2010-06-29.

Automatic conversion script
Id: cif_fix_enum 1527 2010-12-29 10:47:43Z saulius 
;
_cod_original_sg_symbol_H-M 'P 21/c'
_cod_database_code 4021115

loop_
_symmetry_equiv_pos_as_xyz
'x, y, z'
'-x, y+1/2, -z+1/2'
'-x, -y, -z'
'x, -y-1/2, z-1/2'

loop_
_atom_site_label
_atom_site_type_symbol
_atom_site_fract_x
_atom_site_fract_y
_atom_site_fract_z
_atom_site_U_iso_or_equiv
_atom_site_adp_type
_atom_site_occupancy
_atom_site_symmetry_multiplicity
_atom_site_calc_flag
_atom_site_refinement_flags
_atom_site_disorder_assembly
_atom_site_disorder_group
N1 N 1.1873(2) 0.05433(4) 0.80940(16) 0.0531(4) Uani 1 1 d . . .
N2 N 0.9110(2) 0.06779(4) 0.98236(15) 0.0538(4) Uani 1 1 d . . .
C1 C 1.7221(3) 0.17729(6) 1.0806(2) 0.0605(5) Uani 1 1 d . . .
H1A H 1.7649 0.1630 0.9949 0.073 Uiso 1 1 calc R . .
C2 C 1.8572(3) 0.20932(6) 1.1490(2) 0.0680(5) Uani 1 1 d . . .
H2A H 1.9904 0.2169 1.1084 0.082 Uiso 1 1 calc R . .
C3 C 1.7970(3) 0.23021(6) 1.2765(2) 0.0699(6) Uani 1 1 d . . .
H3A H 1.8886 0.2520 1.3214 0.084 Uiso 1 1 calc R . .
C4 C 1.6016(3) 0.21898(6) 1.3381(2) 0.0680(5) Uani 1 1 d . . .
H4A H 1.5625 0.2328 1.4257 0.082 Uiso 1 1 calc R . .
C5 C 1.4637(3) 0.18728(5) 1.2702(2) 0.0598(5) Uani 1 1 d . . .
H5A H 1.3311 0.1799 1.3118 0.072 Uiso 1 1 calc R . .
C6 C 1.5212(3) 0.16625(5) 1.13998(19) 0.0514(4) Uani 1 1 d . . .
C7 C 1.3783(3) 0.13314(5) 1.06809(19) 0.0555(4) Uani 1 1 d . . .
C8 C 1.2578(3) 0.10625(5) 1.00603(18) 0.0535(4) Uani 1 1 d . . .
C9 C 1.1119(3) 0.07445(5) 0.92897(17) 0.0455(4) Uani 1 1 d . . .
C10 C 1.0489(3) 0.02552(5) 0.73859(18) 0.0514(4) Uani 1 1 d . . .
H10A H 1.0961 0.0111 0.6545 0.062 Uiso 1 1 calc R . .
C11 C 0.8369(2) 0.01560(4) 0.78310(16) 0.0440(4) Uani 1 1 d . . .
C12 C 0.7778(3) 0.03856(5) 0.90870(18) 0.0521(4) Uani 1 1 d . . .
H12A H 0.6373 0.0332 0.9430 0.062 Uiso 1 1 calc R . .
C13 C 0.6895(3) -0.01575(5) 0.70703(17) 0.0485(4) Uani 1 1 d . . .
C14 C 0.5630(3) -0.04205(5) 0.64639(17) 0.0464(4) Uani 1 1 d . . .
C15 C 0.4056(2) -0.07330(4) 0.57720(16) 0.0410(4) Uani 1 1 d . . .
C16 C 0.4414(3) -0.09380(5) 0.44056(17) 0.0481(4) Uani 1 1 d . . .
H16A H 0.5698 -0.0874 0.3925 0.058 Uiso 1 1 calc R . .
C17 C 0.2880(3) -0.12350(5) 0.37628(17) 0.0507(4) Uani 1 1 d . . .
H17A H 0.3144 -0.1372 0.2854 0.061 Uiso 1 1 calc R . .
C18 C 0.0939(3) -0.13341(5) 0.44515(18) 0.0459(4) Uani 1 1 d . . .
C19 C 0.0587(3) -0.11297(5) 0.58157(18) 0.0489(4) Uani 1 1 d . . .
H19A H -0.0705 -0.1192 0.6290 0.059 Uiso 1 1 calc R . .
C20 C 0.2129(3) -0.08364(5) 0.64735(17) 0.0464(4) Uani 1 1 d . . .
H20A H 0.1882 -0.0706 0.7397 0.056 Uiso 1 1 calc R . .
C21 C -0.0687(3) -0.16400(5) 0.3770(2) 0.0611(5) Uani 1 1 d . . .
C22 C -0.2048(4) -0.18856(7) 0.3226(3) 0.0895(8) Uani 1 1 d . . .
H22A H -0.308(4) -0.2061(8) 0.275(3) 0.134 Uiso 1 1 d . . .

loop_
_atom_site_aniso_label
_atom_site_aniso_U_11
_atom_site_aniso_U_22
_atom_site_aniso_U_33
_atom_site_aniso_U_23
_atom_site_aniso_U_13
_atom_site_aniso_U_12
N1 0.0477(8) 0.0547(8) 0.0585(8) -0.0089(7) 0.0130(7) -0.0112(6)
N2 0.0475(8) 0.0655(9) 0.0492(8) -0.0112(7) 0.0084(6) -0.0091(7)
C1 0.0632(11) 0.0617(11) 0.0555(10) 0.0021(8) 0.0006(9) -0.0092(9)
C2 0.0616(11) 0.0726(13) 0.0677(12) 0.0122(10) -0.0028(9) -0.0221(10)
C3 0.0780(14) 0.0589(11) 0.0686(12) 0.0008(10) -0.0111(10) -0.0230(10)
C4 0.0772(13) 0.0592(11) 0.0660(12) -0.0101(9) -0.0002(10) -0.0084(10)
C5 0.0551(11) 0.0584(11) 0.0648(11) -0.0011(9) 0.0012(9) -0.0091(8)
C6 0.0516(10) 0.0453(9) 0.0541(10) 0.0043(8) -0.0081(8) -0.0058(8)
C7 0.0566(10) 0.0538(10) 0.0539(10) 0.0012(8) -0.0033(8) -0.0084(8)
C8 0.0515(10) 0.0565(10) 0.0520(10) -0.0029(8) 0.0029(8) -0.0078(8)
C9 0.0449(9) 0.0466(9) 0.0446(9) 0.0011(7) 0.0030(7) -0.0048(7)
C10 0.0548(10) 0.0499(9) 0.0512(9) -0.0089(8) 0.0134(8) -0.0056(8)
C11 0.0445(9) 0.0420(8) 0.0445(8) 0.0024(7) 0.0009(7) -0.0031(7)
C12 0.0395(9) 0.0648(10) 0.0529(10) -0.0045(8) 0.0093(7) -0.0091(8)
C13 0.0482(10) 0.0462(9) 0.0504(9) 0.0015(7) 0.0025(7) -0.0047(7)
C14 0.0467(9) 0.0462(9) 0.0464(9) 0.0011(7) 0.0050(7) -0.0011(7)
C15 0.0417(8) 0.0401(8) 0.0411(8) 0.0024(6) 0.0030(7) -0.0021(6)
C16 0.0446(9) 0.0544(9) 0.0470(9) -0.0008(7) 0.0125(7) -0.0036(7)
C17 0.0562(10) 0.0535(10) 0.0429(9) -0.0104(7) 0.0073(7) 0.0029(8)
C18 0.0441(9) 0.0402(8) 0.0520(9) -0.0032(7) -0.0010(7) 0.0021(7)
C19 0.0428(9) 0.0496(9) 0.0558(10) -0.0013(8) 0.0120(7) -0.0043(7)
C20 0.0508(9) 0.0493(9) 0.0406(8) -0.0063(7) 0.0115(7) -0.0031(7)
C21 0.0514(10) 0.0515(10) 0.0783(12) -0.0145(9) -0.0024(9) 0.0024(8)
C22 0.0644(14) 0.0723(14) 0.127(2) -0.0392(13) -0.0091(13) -0.0040(11)

loop_
_geom_bond_atom_site_label_1
_geom_bond_atom_site_label_2
_geom_bond_distance
_geom_bond_site_symmetry_2
_geom_bond_publ_flag
N1 C10 1.3237(18) . ?
N1 C9 1.3372(19) . ?
N2 C12 1.3261(19) . ?
N2 C9 1.341(2) . ?
C1 C2 1.376(2) . ?
C1 C6 1.393(2) . ?
C2 C3 1.372(3) . ?
C3 C4 1.374(3) . ?
C4 C5 1.376(2) . ?
C5 C6 1.388(2) . ?
C6 C7 1.436(2) . ?
C7 C8 1.193(2) . ?
C8 C9 1.435(2) . ?
C10 C11 1.389(2) . ?
C11 C12 1.388(2) . ?
C11 C13 1.427(2) . ?
C13 C14 1.196(2) . ?
C14 C15 1.436(2) . ?
C15 C20 1.391(2) . ?
C15 C16 1.391(2) . ?
C16 C17 1.375(2) . ?
C17 C18 1.389(2) . ?
C18 C19 1.388(2) . ?
C18 C21 1.438(2) . ?
C19 C20 1.374(2) . ?
C21 C22 1.175(2) . ?

loop_
_cod_related_entry_id
_cod_related_entry_database
_cod_related_entry_code
1 ChemSpider 9430181
